data_2241991
loop_
_publ_author_name
'Moon, Dohyun'
'Takase, Masahiro'
'Akitsu, Takashiro'
'Choi, Jong-Ha'

_publ_section_title
;
 Crystal structure of
 bis[<i>cis</i>-(1,4,8,11-tetraazacyclotetradecane-\k^4^<i>N</i>)(thiocyanato-\k<i>N</i>)chromium(III)]
 dichromate monohydrate from synchrotron X-ray diffraction data
;
_journal_coeditor_code WM5351
_journal_issue 1
_journal_name_full 'Acta Crystallographica Section E'
_journal_page_first 72
_journal_page_last 75
_journal_paper_doi 10.1107/S2056989016020120
_journal_volume 73
_journal_year 2017
_chemical_formula_iupac '[Cr (N C S)2 (C10 H24 N4)]2 [Cr2 O7], H2 O'
_chemical_formula_moiety 'C24 H48 Cr2 N12 S4 2+, Cr2 O7 2-, H2 O'
_chemical_formula_sum 'C24 H50 Cr4 N12 O8 S4'
_chemical_formula_weight 971.00
_chemical_name_systematic
'Bis[<i>cis</i>-(1,4,8,11-tetraazacyclotetradecane-\k^4^<i>N</i>)bis(thiocyanato-\k<i>N</i>)chromium(III)] dichromate monohydrate'
_space_group_crystal_system monoclinic
_space_group_IT_number 15
_space_group_name_Hall '-C 2yc'
_space_group_name_H-M_alt 'C 1 2/c 1'
_symmetry_space_group_name_Hall '-C 2yc'
_symmetry_space_group_name_H-M 'C 1 2/c 1'
_atom_sites_solution_hydrogens mixed
_audit_creation_method SHELXL-2016/6
_cell_angle_alpha 90
_cell_angle_beta 93.335(3)
_cell_angle_gamma 90
_cell_formula_units_Z 4
_cell_length_a 16.044(2)
_cell_length_b 16.221(2)
_cell_length_c 15.041(2)
_cell_measurement_reflns_used 51334
_cell_measurement_temperature 243(2)
_cell_measurement_theta_max 33.612
_cell_measurement_theta_min 0.355
_cell_volume 3907.8(9)
_computing_cell_refinement
;
<i>HKL3000sm</i> (Otwinowski & Minor, 1997)
;
_computing_data_collection
;
<i>PAL BL2D-SMDC</i> (Shin <i>et al.</i>,  2016)
;
_computing_data_reduction
;
<i>HKL3000sm</i> (Otwinowski & Minor, 1997)
;
_computing_molecular_graphics
;
<i>DIAMOND 4</i> (Putz & Brandenburg, 2014)
;
_computing_publication_material
;
<i>publCIF</i> (Westrip,2010)
;
_computing_structure_refinement
;
<i>SHELXL2016</i> (Sheldrick, 2015b)
;
_computing_structure_solution
;
<i>SHELXT2014</i> (Sheldrick, 2015a)
;
_diffrn_ambient_temperature 243(2)
_diffrn_measured_fraction_theta_full 0.997
_diffrn_measured_fraction_theta_max 0.998
_diffrn_measurement_device_type 'ADSC Q210 CCD area detector'
_diffrn_measurement_method 'omega scan'
_diffrn_radiation_type synchrotron
_diffrn_radiation_wavelength 0.620
_diffrn_reflns_av_R_equivalents 0.0180
_diffrn_reflns_limit_h_max 22
_diffrn_reflns_limit_h_min -22
_diffrn_reflns_limit_k_max 22
_diffrn_reflns_limit_k_min -22
_diffrn_reflns_limit_l_max 21
_diffrn_reflns_limit_l_min -21
_diffrn_reflns_number 11326
_diffrn_reflns_theta_full 21.839
_diffrn_reflns_theta_max 25.999
_diffrn_reflns_theta_min 1.559
_exptl_absorpt_coefficient_mu 0.922
_exptl_absorpt_correction_T_max 1.000
_exptl_absorpt_correction_T_min 0.799
_exptl_absorpt_correction_type empirical
_exptl_absorpt_process_details
;
(<i>HKL3000sm Scalepack</i>; Otwinowski & Minor, 1997)
;
_exptl_crystal_colour orange
_exptl_crystal_density_diffrn 1.650
_exptl_crystal_description block
_exptl_crystal_F_000 2008
_exptl_crystal_size_max 0.035
_exptl_crystal_size_mid 0.025
_exptl_crystal_size_min 0.022
_refine_diff_density_max 1.070
_refine_diff_density_min -0.733
_refine_ls_extinction_coef 0.0074(7)
_refine_ls_extinction_expression Fc^*^=kFc[1+0.001xFc^2^\l^3^/sin(2\q)]^-1/4^
_refine_ls_extinction_method
;
SHELXL-2016/6 (Sheldrick 2015)
;
_refine_ls_goodness_of_fit_ref 1.063
_refine_ls_hydrogen_treatment mixed
_refine_ls_matrix_type full
_refine_ls_number_parameters 244
_refine_ls_number_reflns 5767
_refine_ls_number_restraints 3
_refine_ls_restrained_S_all 1.063
_refine_ls_R_factor_all 0.0658
_refine_ls_R_factor_gt 0.0462
_refine_ls_shift/su_max 0.001
_refine_ls_shift/su_mean 0.000
_refine_ls_structure_factor_coef Fsqd
_refine_ls_weighting_details 'w=1/[\s^2^(Fo^2^)+(0.0961P)^2^] where P=(Fo^2^+2Fc^2^)/3'
_refine_ls_weighting_scheme calc
_refine_ls_wR_factor_gt 0.1386
_refine_ls_wR_factor_ref 0.1475
_reflns_number_gt 4156
_reflns_number_total 5767
_reflns_threshold_expression 'I > 2\s(I)'
_cod_data_source_file wm5351sup1.cif
_cod_data_source_block I
_cod_database_code 2241991
_shelx_space_group_comment
;
The symmetry employed for this shelxl refinement is uniquely defined
by the following loop, which should always be used as a source of
symmetry information in preference to the above space-group names.
They are only intended as comments.
;
_shelx_estimated_absorpt_t_min 0.968
_shelx_estimated_absorpt_t_max 0.980

loop_
_space_group_symop_operation_xyz
'x, y, z'
'-x, y, -z+1/2'
'x+1/2, y+1/2, z'
'-x+1/2, y+1/2, -z+1/2'
'-x, -y, -z'
'x, -y, z-1/2'
'-x+1/2, -y+1/2, -z'
'x+1/2, -y+1/2, z-1/2'

loop_
_atom_site_type_symbol
_atom_site_label
_atom_site_fract_x
_atom_site_fract_y
_atom_site_fract_z
_atom_site_U_iso_or_equiv
_atom_site_adp_type
_atom_site_calc_flag
_atom_site_occupancy
_atom_site_disorder_assembly
_atom_site_disorder_group
Cr Cr1A 0.21438(2) 0.57578(2) 0.25925(2) 0.03091(13) Uani d 1 . .
S S1A 0.04950(5) 0.36485(4) 0.11771(4) 0.04880(19) Uani d 1 . .
S S2A 0.10063(7) 0.74359(5) 0.02581(6) 0.0745(3) Uani d 1 . .
N N1A 0.12183(13) 0.61482(13) 0.34086(12) 0.0382(4) Uani d 1 . .
H H1A 0.079016 0.642089 0.300936 0.046 Uiso calc 1 . .
N N2A 0.27533(14) 0.68147(13) 0.31024(13) 0.0434(5) Uani d 1 . .
H H2A 0.316020 0.664275 0.358709 0.052 Uiso calc 1 . .
N N3A 0.32354(14) 0.54328(15) 0.19902(14) 0.0446(5) Uani d 1 . .
H H3A 0.306385 0.502794 0.152215 0.054 Uiso calc 1 . .
N N4A 0.25948(13) 0.49636(12) 0.35970(12) 0.0346(4) Uani d 1 . .
H H4A 0.288918 0.530211 0.406434 0.041 Uiso calc 1 . .
N N5A 0.15160(14) 0.48029(13) 0.20628(13) 0.0413(5) Uani d 1 . .
N N6A 0.17022(15) 0.64396(14) 0.15798(14) 0.0438(5) Uani d 1 . .
C C1A 0.15574(19) 0.68028(17) 0.40197(18) 0.0494(6) Uani d 1 . .
H H1A1 0.188173 0.655601 0.452403 0.059 Uiso calc 1 . .
H H1A2 0.110059 0.712466 0.425097 0.059 Uiso calc 1 . .
C C2A 0.2102(2) 0.73442(17) 0.34991(19) 0.0529(7) Uani d 1 . .
H H2A1 0.237031 0.776231 0.388958 0.063 Uiso calc 1 . .
H H2A2 0.176737 0.762617 0.302565 0.063 Uiso calc 1 . .
C C3A 0.3207(2) 0.73028(18) 0.24429(19) 0.0538(7) Uani d 1 . .
H H3A1 0.341165 0.781628 0.272119 0.065 Uiso calc 1 . .
H H3A2 0.282160 0.744693 0.193779 0.065 Uiso calc 1 . .
C C4A 0.39357(19) 0.6825(2) 0.2110(2) 0.0590(8) Uani d 1 . .
H H4A1 0.428513 0.663492 0.262585 0.071 Uiso calc 1 . .
H H4A2 0.427404 0.720062 0.176952 0.071 Uiso calc 1 . .
C C5A 0.3701(2) 0.6088(2) 0.15325(18) 0.0562(7) Uani d 1 . .
H H5A1 0.335888 0.627816 0.101176 0.067 Uiso calc 1 . .
H H5A2 0.421255 0.584763 0.131733 0.067 Uiso calc 1 . .
C C6A 0.37777(18) 0.49700(19) 0.26556(18) 0.0504(6) Uani d 1 . .
H H6A1 0.409094 0.535645 0.304869 0.061 Uiso calc 1 . .
H H6A2 0.417792 0.463030 0.235079 0.061 Uiso calc 1 . .
C C7A 0.32269(18) 0.44260(17) 0.31975(18) 0.0461(6) Uani d 1 . .
H H7A1 0.294855 0.400899 0.281353 0.055 Uiso calc 1 . .
H H7A2 0.356505 0.414318 0.366772 0.055 Uiso calc 1 . .
C C8A 0.19634(16) 0.44486(15) 0.40364(16) 0.0410(5) Uani d 1 . .
H H8A1 0.225168 0.408506 0.447454 0.049 Uiso calc 1 . .
H H8A2 0.166940 0.410082 0.358709 0.049 Uiso calc 1 . .
C C9A 0.13381(18) 0.49627(17) 0.44937(16) 0.0446(6) Uani d 1 . .
H H9A1 0.164157 0.532275 0.492398 0.053 Uiso calc 1 . .
H H9A2 0.098970 0.459365 0.483051 0.053 Uiso calc 1 . .
C C10A 0.07670(17) 0.54960(17) 0.38902(17) 0.0441(6) Uani d 1 . .
H H10A 0.046651 0.514150 0.345211 0.053 Uiso calc 1 . .
H H10B 0.035225 0.575948 0.425015 0.053 Uiso calc 1 . .
C C11A 0.10820(16) 0.43251(14) 0.16879(14) 0.0354(5) Uani d 1 . .
C C12A 0.14135(15) 0.68562(15) 0.10176(15) 0.0376(5) Uani d 1 . .
Cr Cr2B 0.43256(3) 0.58043(3) 0.52084(3) 0.04068(14) Uani d 1 . .
O O1B1 0.5133(5) 0.5087(6) 0.5160(6) 0.0703(17) Uani d 0.25 A 1
O O1B2 0.5133(5) 0.5087(6) 0.5160(6) 0.0703(17) Uani d 0.25 A 2
O O2B 0.46377(19) 0.62450(18) 0.61164(14) 0.0817(8) Uani d 1 . .
O O3B 0.43108(16) 0.64288(14) 0.43819(14) 0.0686(6) Uani d 1 . .
O O4B 0.33924(14) 0.54580(18) 0.52960(14) 0.0737(7) Uani d 1 . .
O O1W 0.500000 0.75939(19) 0.750000 0.0587(8) Uani d 1 . .
H H1OW 0.483(2) 0.7293(10) 0.7074(11) 0.088 Uiso d 1 . .

loop_
_atom_site_aniso_label
_atom_site_aniso_U_11
_atom_site_aniso_U_22
_atom_site_aniso_U_33
_atom_site_aniso_U_12
_atom_site_aniso_U_13
_atom_site_aniso_U_23
Cr1A 0.0380(2) 0.0291(2) 0.02458(18) -0.00533(14) -0.00667(13) 0.00188(12)
S1A 0.0635(4) 0.0365(3) 0.0439(3) -0.0122(3) -0.0183(3) -0.0014(3)
S2A 0.1159(8) 0.0473(4) 0.0554(5) 0.0173(5) -0.0380(5) 0.0057(4)
N1A 0.0448(11) 0.0365(11) 0.0325(9) -0.0010(9) -0.0040(8) 0.0010(8)
N2A 0.0535(12) 0.0377(11) 0.0372(10) -0.0140(9) -0.0116(9) 0.0014(9)
N3A 0.0447(12) 0.0561(13) 0.0328(10) -0.0070(10) 0.0005(8) 0.0015(9)
N4A 0.0430(10) 0.0318(9) 0.0282(8) -0.0009(8) -0.0035(7) 0.0029(7)
N5A 0.0519(12) 0.0368(11) 0.0337(9) -0.0103(9) -0.0092(8) -0.0011(8)
N6A 0.0552(13) 0.0402(12) 0.0343(10) -0.0057(9) -0.0104(9) 0.0065(8)
C1A 0.0675(18) 0.0390(13) 0.0409(13) -0.0006(12) -0.0021(12) -0.0068(11)
C2A 0.075(2) 0.0344(13) 0.0481(14) -0.0057(13) -0.0049(13) -0.0066(11)
C3A 0.0632(18) 0.0456(15) 0.0511(15) -0.0241(13) -0.0085(13) 0.0059(12)
C4A 0.0543(17) 0.071(2) 0.0515(15) -0.0223(15) -0.0041(13) 0.0133(14)
C5A 0.0542(16) 0.072(2) 0.0432(14) -0.0119(15) 0.0063(12) 0.0119(14)
C6A 0.0456(14) 0.0634(17) 0.0422(13) 0.0067(13) 0.0018(11) 0.0010(13)
C7A 0.0494(14) 0.0466(14) 0.0418(13) 0.0099(12) -0.0011(11) 0.0019(11)
C8A 0.0526(14) 0.0347(12) 0.0351(11) -0.0056(10) -0.0029(10) 0.0099(9)
C9A 0.0524(15) 0.0485(14) 0.0329(11) -0.0050(12) 0.0027(10) 0.0081(10)
C10A 0.0446(13) 0.0479(14) 0.0397(12) -0.0025(11) 0.0004(10) 0.0054(11)
C11A 0.0472(13) 0.0308(11) 0.0273(10) -0.0001(9) -0.0068(9) 0.0033(8)
C12A 0.0463(13) 0.0354(12) 0.0300(10) -0.0024(10) -0.0068(9) -0.0036(9)
Cr2B 0.0457(2) 0.0434(3) 0.0319(2) 0.00024(17) -0.00628(16) 0.00294(15)
O1B1 0.060(5) 0.063(4) 0.087(6) 0.014(3) 0.000(3) -0.009(4)
O1B2 0.060(5) 0.063(4) 0.087(6) 0.014(3) 0.000(3) -0.009(4)
O2B 0.107(2) 0.0956(19) 0.0407(11) -0.0337(16) -0.0147(12) -0.0019(12)
O3B 0.0960(18) 0.0621(14) 0.0461(11) 0.0021(13) -0.0096(11) 0.0156(10)
O4B 0.0511(12) 0.122(2) 0.0466(11) -0.0224(13) -0.0071(9) -0.0004(13)
O1W 0.076(2) 0.0548(17) 0.0435(15) 0.000 -0.0078(14) 0.000

loop_
_atom_type_symbol
_atom_type_description
_atom_type_scat_dispersion_real
_atom_type_scat_dispersion_imag
_atom_type_scat_source
C C 0.0020 0.0012 'International Tables Vol C Tables 4.2.6.8 and 6.1.1.4'
H H 0.0000 0.0000 'International Tables Vol C Tables 4.2.6.8 and 6.1.1.4'
N N 0.0042 0.0024 'International Tables Vol C Tables 4.2.6.8 and 6.1.1.4'
O O 0.0077 0.0045 'International Tables Vol C Tables 4.2.6.8 and 6.1.1.4'
S S 0.0994 0.0945 'International Tables Vol C Tables 4.2.6.8 and 6.1.1.4'
Cr Cr 0.2846 0.4868 'International Tables Vol C Tables 4.2.6.8 and 6.1.1.4'

loop_
_geom_angle_atom_site_label_1
_geom_angle_atom_site_label_2
_geom_angle_atom_site_label_3
_geom_angle_site_symmetry_1
_geom_angle_site_symmetry_3
_geom_angle
N6A Cr1A N5A . . 88.66(9)
N6A Cr1A N1A . . 92.76(9)
N5A Cr1A N1A . . 96.39(9)
N6A Cr1A N4A . . 175.72(8)
N5A Cr1A N4A . . 87.44(8)
N1A Cr1A N4A . . 89.43(8)
N6A Cr1A N3A . . 94.53(9)
N5A Cr1A N3A . . 92.73(9)
N1A Cr1A N3A . . 168.45(8)
N4A Cr1A N3A . . 83.89(8)
N6A Cr1A N2A . . 87.88(8)
N5A Cr1A N2A . . 176.30(9)
N1A Cr1A N2A . . 82.47(8)
N4A Cr1A N2A . . 96.05(8)
N3A Cr1A N2A . . 88.86(9)
C1A N1A C10A . . 112.12(19)
C1A N1A Cr1A . . 109.52(16)
C10A N1A Cr1A . . 116.98(17)
C1A N1A H1A . . 105.8
C10A N1A H1A . . 105.8
Cr1A N1A H1A . . 105.8
C3A N2A C2A . . 109.8(2)
C3A N2A Cr1A . . 115.22(16)
C2A N2A Cr1A . . 107.01(16)
C3A N2A H2A . . 108.2
C2A N2A H2A . . 108.2
Cr1A N2A H2A . . 108.2
C6A N3A C5A . . 112.4(2)
C6A N3A Cr1A . . 107.93(15)
C5A N3A Cr1A . . 118.5(2)
C6A N3A H3A . . 105.7
C5A N3A H3A . . 105.7
Cr1A N3A H3A . . 105.7
C7A N4A C8A . . 110.21(19)
C7A N4A Cr1A . . 106.58(14)
C8A N4A Cr1A . . 116.75(15)
C7A N4A H4A . . 107.7
C8A N4A H4A . . 107.7
Cr1A N4A H4A . . 107.7
C11A N5A Cr1A . . 170.5(2)
C12A N6A Cr1A . . 176.3(2)
N1A C1A C2A . . 107.5(2)
N1A C1A H1A1 . . 110.2
C2A C1A H1A1 . . 110.2
N1A C1A H1A2 . . 110.2
C2A C1A H1A2 . . 110.2
H1A1 C1A H1A2 . . 108.5
C1A C2A N2A . . 108.3(2)
C1A C2A H2A1 . . 110.0
N2A C2A H2A1 . . 110.0
C1A C2A H2A2 . . 110.0
N2A C2A H2A2 . . 110.0
H2A1 C2A H2A2 . . 108.4
N2A C3A C4A . . 111.4(2)
N2A C3A H3A1 . . 109.3
C4A C3A H3A1 . . 109.3
N2A C3A H3A2 . . 109.3
C4A C3A H3A2 . . 109.3
H3A1 C3A H3A2 . . 108.0
C3A C4A C5A . . 115.1(2)
C3A C4A H4A1 . . 108.5
C5A C4A H4A1 . . 108.5
C3A C4A H4A2 . . 108.5
C5A C4A H4A2 . . 108.5
H4A1 C4A H4A2 . . 107.5
N3A C5A C4A . . 114.4(2)
N3A C5A H5A1 . . 108.7
C4A C5A H5A1 . . 108.7
N3A C5A H5A2 . . 108.7
C4A C5A H5A2 . . 108.7
H5A1 C5A H5A2 . . 107.6
N3A C6A C7A . . 108.5(2)
N3A C6A H6A1 . . 110.0
C7A C6A H6A1 . . 110.0
N3A C6A H6A2 . . 110.0
C7A C6A H6A2 . . 110.0
H6A1 C6A H6A2 . . 108.4
N4A C7A C6A . . 107.9(2)
N4A C7A H7A1 . . 110.1
C6A C7A H7A1 . . 110.1
N4A C7A H7A2 . . 110.1
C6A C7A H7A2 . . 110.1
H7A1 C7A H7A2 . . 108.4
N4A C8A C9A . . 112.3(2)
N4A C8A H8A1 . . 109.1
C9A C8A H8A1 . . 109.1
N4A C8A H8A2 . . 109.1
C9A C8A H8A2 . . 109.1
H8A1 C8A H8A2 . . 107.9
C8A C9A C10A . . 116.0(2)
C8A C9A H9A1 . . 108.3
C10A C9A H9A1 . . 108.3
C8A C9A H9A2 . . 108.3
C10A C9A H9A2 . . 108.3
H9A1 C9A H9A2 . . 107.4
N1A C10A C9A . . 113.6(2)
N1A C10A H10A . . 108.8
C9A C10A H10A . . 108.8
N1A C10A H10B . . 108.8
C9A C10A H10B . . 108.8
H10A C10A H10B . . 107.7
N5A C11A S1A . . 178.8(2)
N6A C12A S2A . . 179.0(3)
O2B Cr2B O3B . . 111.73(13)
O2B Cr2B O4B . . 109.44(13)
O3B Cr2B O4B . . 108.17(13)
O2B Cr2B O1B1 . . 97.9(2)
O3B Cr2B O1B1 . . 111.5(4)
O4B Cr2B O1B1 . . 117.8(3)
O2B Cr2B O1B2 . . 97.9(2)
O3B Cr2B O1B2 . . 111.5(4)
O4B Cr2B O1B2 . . 117.8(3)
O2B Cr2B O1B1 . 5_666 119.5(2)
O3B Cr2B O1B1 . 5_666 104.8(4)
O4B Cr2B O1B1 . 5_666 102.3(3)
O1B1 Cr2B O1B1 . 5_666 22.3(3)
O1B2 Cr2B O1B1 . 5_666 22.3(3)
O1B1 O1B1 Cr2B 5_666 . 82.5(15)
O1B1 O1B1 Cr2B 5_666 5_666 75.2(15)
Cr2B O1B1 Cr2B . 5_666 157.7(3)
Cr2B O1B2 Cr2B . 5_666 157.7(3)
H1OW O1W H1OW . 2_656 109(2)

loop_
_geom_bond_atom_site_label_1
_geom_bond_atom_site_label_2
_geom_bond_site_symmetry_2
_geom_bond_distance
Cr1A N6A . 1.980(2)
Cr1A N5A . 1.989(2)
Cr1A N1A . 2.080(2)
Cr1A N4A . 2.0829(19)
Cr1A N3A . 2.086(2)
Cr1A N2A . 2.097(2)
S1A C11A . 1.612(2)
S2A C12A . 1.590(2)
N1A C1A . 1.487(3)
N1A C10A . 1.493(3)
N1A H1A . 0.9900
N2A C3A . 1.492(3)
N2A C2A . 1.502(4)
N2A H2A . 0.9900
N3A C6A . 1.490(3)
N3A C5A . 1.491(4)
N3A H3A . 0.9900
N4A C7A . 1.490(3)
N4A C8A . 1.496(3)
N4A H4A . 0.9900
N5A C11A . 1.165(3)
N6A C12A . 1.158(3)
C1A C2A . 1.493(4)
C1A H1A1 . 0.9800
C1A H1A2 . 0.9800
C2A H2A1 . 0.9800
C2A H2A2 . 0.9800
C3A C4A . 1.511(5)
C3A H3A1 . 0.9800
C3A H3A2 . 0.9800
C4A C5A . 1.512(4)
C4A H4A1 . 0.9800
C4A H4A2 . 0.9800
C5A H5A1 . 0.9800
C5A H5A2 . 0.9800
C6A C7A . 1.519(4)
C6A H6A1 . 0.9800
C6A H6A2 . 0.9800
C7A H7A1 . 0.9800
C7A H7A2 . 0.9800
C8A C9A . 1.502(4)
C8A H8A1 . 0.9800
C8A H8A2 . 0.9800
C9A C10A . 1.522(4)
C9A H9A1 . 0.9800
C9A H9A2 . 0.9800
C10A H10A . 0.9800
C10A H10B . 0.9800
Cr2B O2B . 1.596(2)
Cr2B O3B . 1.603(2)
Cr2B O4B . 1.612(2)
Cr2B O1B1 . 1.746(9)
Cr2B O1B2 . 1.746(9)
Cr2B O1B1 5_666 1.791(9)
O1B1 O1B1 5_666 0.686(9)
O1W H1OW . 0.839(7)
O1W H1OW 2_656 0.839(7)

loop_
_geom_hbond_atom_site_label_D
_geom_hbond_atom_site_label_H
_geom_hbond_atom_site_label_A
_geom_hbond_site_symmetry_A
_geom_hbond_distance_DH
_geom_hbond_distance_HA
_geom_hbond_distance_DA
_geom_hbond_angle_DHA
N1A H1A O1W 7_566 0.99 2.15 3.089(3) 157.1
N2A H2A O3B . 0.99 2.17 3.127(3) 162.7
N3A H3A O4B 6_565 0.99 2.10 2.953(3) 143.1
N4A H4A O4B . 0.99 1.99 2.904(3) 151.8
O1W H1OW O2B . 0.839(7) 2.237(12) 3.052(3) 164(2)

loop_
_geom_torsion_atom_site_label_1
_geom_torsion_atom_site_label_2
_geom_torsion_atom_site_label_3
_geom_torsion_atom_site_label_4
_geom_torsion_site_symmetry_1
_geom_torsion_site_symmetry_4
_geom_torsion
C10A N1A C1A C2A . . 171.4(2)
Cr1A N1A C1A C2A . . 39.8(3)
N1A C1A C2A N2A . . -55.7(3)
C3A N2A C2A C1A . . 169.5(2)
Cr1A N2A C2A C1A . . 43.8(2)
C2A N2A C3A C4A . . 173.1(2)
Cr1A N2A C3A C4A . . -66.0(3)
N2A C3A C4A C5A . . 68.6(3)
C6A N3A C5A C4A . . -72.0(3)
Cr1A N3A C5A C4A . . 55.0(3)
C3A C4A C5A N3A . . -62.5(4)
C5A N3A C6A C7A . . 170.2(2)
Cr1A N3A C6A C7A . . 37.7(3)
C8A N4A C7A C6A . . 172.4(2)
Cr1A N4A C7A C6A . . 44.8(2)
N3A C6A C7A N4A . . -55.9(3)
C7A N4A C8A C9A . . 176.9(2)
Cr1A N4A C8A C9A . . -61.4(2)
N4A C8A C9A C10A . . 65.3(3)
C1A N1A C10A C9A . . -69.4(3)
Cr1A N1A C10A C9A . . 58.4(3)
C8A C9A C10A N1A . . -64.1(3)
O2B Cr2B O1B1 O1B1 . 5_666 166.3(18)
O3B Cr2B O1B1 O1B1 . 5_666 -76.5(19)
O4B Cr2B O1B1 O1B1 . 5_666 49(2)
O2B Cr2B O1B1 Cr2B . 5_666 166.3(18)
O3B Cr2B O1B1 Cr2B . 5_666 -76.5(19)
O4B Cr2B O1B1 Cr2B . 5_666 49(2)
O1B1 Cr2B O1B1 Cr2B 5_666 5_666 0.004(6)
O2B Cr2B O1B2 Cr2B . 5_666 166.3(18)
O3B Cr2B O1B2 Cr2B . 5_666 -76.5(19)
O4B Cr2B O1B2 Cr2B . 5_666 49(2)

_cod_database_fobs_code 2241991
